data_7056968
loop_
_publ_author_name
'Ye, Fei'
'Boukattaya, Fatma'
'Haddad, Mansour'
'Ratovelomanana-Vidal, Virginie'
'Michelet, V\'eronique'

_publ_section_title
;
 Synthesis of 2-aminopyridines via ruthenium-catalyzed [2+2+2]
 cycloaddition of 1,6- and 1,7-diynes with cyanamides: scope and
 limitations
;
_journal_issue 5
_journal_name_full 'New Journal of Chemistry'
_journal_page_first 3222
_journal_paper_doi 10.1039/C7NJ04933A
_journal_volume 42
_journal_year 2018
_chemical_absolute_configuration ad
_chemical_formula_moiety 'C30 H38 N2 O3'
_chemical_formula_sum 'C30 H38 N2 O3'
_chemical_formula_weight 474.62
_space_group_crystal_system orthorhombic
_space_group_IT_number 19
_space_group_name_Hall 'P 2ac 2ab'
_space_group_name_H-M_alt 'P 21 21 21'
_symmetry_space_group_name_Hall 'P 2ac 2ab'
_symmetry_space_group_name_H-M 'P 21 21 21'
_atom_sites_solution_hydrogens geom
_atom_sites_solution_primary dual
_atom_sites_solution_secondary difmap
_audit_block_doi 10.5517/ccdc.csd.cc1pbl3q
_audit_creation_method SHELXL-2014/7
_audit_update_record
;
2017-06-29 deposited with the CCDC.
2018-01-25 downloaded from the CCDC.
;
_cell_angle_alpha 90
_cell_angle_beta 90
_cell_angle_gamma 90
_cell_formula_units_Z 4
_cell_length_a 7.1178(2)
_cell_length_b 17.9132(5)
_cell_length_c 19.8302(6)
_cell_measurement_reflns_used 7252
_cell_measurement_temperature 200(1)
_cell_measurement_theta_max 66.67
_cell_measurement_theta_min 4.94
_cell_volume 2528.40(13)
_computing_cell_refinement 'Bruker SAINT'
_computing_data_collection 'Bruker APEX2'
_computing_data_reduction 'Bruker SAINT'
_computing_molecular_graphics 'SXGRAPH (Farrugia, 2012)'
_computing_publication_material 'WinGX publication routines (Farrugia, 2012)'
_computing_structure_refinement 'SHELXL-2014/7 (Sheldrick, 2014)'
_computing_structure_solution 'SHELXT-2014/5 (Sheldrick, 2014)'
_diffrn_ambient_temperature 200(1)
_diffrn_detector_area_resol_mean 8.3333
_diffrn_measured_fraction_theta_full 0.998
_diffrn_measured_fraction_theta_max 0.997
_diffrn_measurement_device_type 'Bruker APEX-II CCD'
_diffrn_measurement_method '\f and \w scans'
_diffrn_radiation_source micro-source
_diffrn_radiation_type CuK\a
_diffrn_radiation_wavelength 1.54178
_diffrn_reflns_av_R_equivalents 0.0610
_diffrn_reflns_av_unetI/netI 0.0667
_diffrn_reflns_Laue_measured_fraction_full 0.998
_diffrn_reflns_Laue_measured_fraction_max 0.997
_diffrn_reflns_limit_h_max 8
_diffrn_reflns_limit_h_min -7
_diffrn_reflns_limit_k_max 21
_diffrn_reflns_limit_k_min -20
_diffrn_reflns_limit_l_max 23
_diffrn_reflns_limit_l_min -17
_diffrn_reflns_number 12297
_diffrn_reflns_point_group_measured_fraction_full 0.998
_diffrn_reflns_point_group_measured_fraction_max 0.997
_diffrn_reflns_theta_full 66.500
_diffrn_reflns_theta_max 66.669
_diffrn_reflns_theta_min 3.325
_exptl_absorpt_coefficient_mu 0.630
_exptl_absorpt_correction_T_max 1.000
_exptl_absorpt_correction_T_min 0.788
_exptl_absorpt_correction_type multi-scan
_exptl_absorpt_process_details
; 
R.H. Blessing, Acta Cryst. (1995), A51, 33-38
;
_exptl_crystal_colour colourless
_exptl_crystal_density_diffrn 1.247
_exptl_crystal_density_method 'not measured'
_exptl_crystal_description prism
_exptl_crystal_F_000 1024
_exptl_crystal_size_max 0.6
_exptl_crystal_size_mid 0.1
_exptl_crystal_size_min 0.03
_refine_diff_density_max 0.178
_refine_diff_density_min -0.195
_refine_diff_density_rms 0.049
_refine_ls_abs_structure_details
;
 Flack x determined using 1774 quotients [(I+)-(I-)]/[(I+)+(I-)]
 (Parsons, Flack and Wagner, Acta Cryst. B69 (2013) 249-259).
;
_refine_ls_abs_structure_Flack -0.12(14)
_refine_ls_extinction_method none
_refine_ls_goodness_of_fit_ref 1.062
_refine_ls_hydrogen_treatment constr
_refine_ls_matrix_type full
_refine_ls_number_parameters 318
_refine_ls_number_reflns 4468
_refine_ls_number_restraints 0
_refine_ls_restrained_S_all 1.062
_refine_ls_R_factor_all 0.0421
_refine_ls_R_factor_gt 0.0405
_refine_ls_shift/su_max 0.000
_refine_ls_shift/su_mean 0.000
_refine_ls_structure_factor_coef Fsqd
_refine_ls_weighting_details 'w=1/[\s^2^(Fo^2^)+(0.0536P)^2^+0.1366P] where P=(Fo^2^+2Fc^2^)/3'
_refine_ls_weighting_scheme calc
_refine_ls_wR_factor_gt 0.0983
_refine_ls_wR_factor_ref 0.0998
_reflns_Friedel_coverage 0.739
_reflns_Friedel_fraction_full 0.997
_reflns_Friedel_fraction_max 0.996
_reflns_number_gt 4282
_reflns_number_total 4468
_reflns_threshold_expression 'I > 2\s(I)'
_cod_data_source_file c7nj04933a2.cif
_cod_data_source_block paper
_cod_depositor_comments 'Adding full bibliography for 7056967--7056968.cif.'
_cod_database_code 7056968
_shelx_shelxl_version_number 2014/7
_shelx_space_group_comment
;
The symmetry employed for this shelxl refinement is uniquely defined
by the following loop, which should always be used as a source of
symmetry information in preference to the above space-group names.
They are only intended as comments.
;

loop_
_space_group_symop_operation_xyz
'x, y, z'
'-x+1/2, -y, z+1/2'
'-x, y+1/2, -z+1/2'
'x+1/2, -y+1/2, -z'

loop_
_atom_site_label
_atom_site_type_symbol
_atom_site_fract_x
_atom_site_fract_y
_atom_site_fract_z
_atom_site_U_iso_or_equiv
_atom_site_adp_type
_atom_site_occupancy
_atom_site_site_symmetry_order
_atom_site_calc_flag
_atom_site_refinement_flags_posn
_atom_site_refinement_flags_adp
O1 O 0.5864(2) 0.62222(8) 0.71135(8) 0.0391(4) Uani 1 1 d . .
O2 O 0.1287(3) 0.23312(9) 0.92024(10) 0.0530(5) Uani 1 1 d . .
O3 O 0.3591(3) 0.21902(11) 0.29865(10) 0.0587(5) Uani 1 1 d . .
N1 N 0.5977(3) 0.42729(10) 0.86396(8) 0.0330(4) Uani 1 1 d . .
N2 N 0.3209(3) 0.35840(10) 0.86548(9) 0.0380(4) Uani 1 1 d . .
C1 C 0.4535(3) 0.56323(11) 0.69576(11) 0.0322(4) Uani 1 1 d . .
C2 C 0.4925(3) 0.52459(11) 0.62617(9) 0.0274(4) Uani 1 1 d . .
C3 C 0.2932(3) 0.49720(11) 0.60822(10) 0.0295(4) Uani 1 1 d . .
H3 H 0.2606 0.4578 0.6420 0.035 Uiso 1 1 calc R U
C4 C 0.2827(3) 0.46037(11) 0.53928(10) 0.0280(4) Uani 1 1 d . .
H4 H 0.3297 0.4964 0.5047 0.034 Uiso 1 1 calc R U
C5 C 0.4122(3) 0.39134(11) 0.53953(10) 0.0267(4) Uani 1 1 d . .
H5 H 0.3644 0.3576 0.5758 0.032 Uiso 1 1 calc R U
C6 C 0.6139(3) 0.41290(11) 0.55949(10) 0.0290(4) Uani 1 1 d . .
H6A H 0.6902 0.3669 0.5637 0.035 Uiso 1 1 calc R U
H6B H 0.6695 0.4437 0.5231 0.035 Uiso 1 1 calc R U
C7 C 0.6235(3) 0.45652(11) 0.62616(10) 0.0296(4) Uani 1 1 d . .
H7A H 0.5883 0.4230 0.6638 0.035 Uiso 1 1 calc R U
H7B H 0.7542 0.4734 0.6338 0.035 Uiso 1 1 calc R U
C8 C 0.1672(3) 0.56416(12) 0.62368(12) 0.0386(5) Uani 1 1 d . .
H8A H 0.0367 0.5480 0.6329 0.046 Uiso 1 1 calc R U
H8B H 0.1665 0.6000 0.5857 0.046 Uiso 1 1 calc R U
C9 C 0.2568(3) 0.59894(13) 0.68659(13) 0.0427(5) Uani 1 1 d . .
H9A H 0.1778 0.5891 0.7267 0.051 Uiso 1 1 calc R U
H9B H 0.2687 0.6536 0.6809 0.051 Uiso 1 1 calc R U
C10 C 0.7325(3) 0.59373(13) 0.75388(11) 0.0379(5) Uani 1 1 d . .
H10A H 0.7705 0.6313 0.7879 0.045 Uiso 1 1 calc R U
H10B H 0.8439 0.5793 0.7270 0.045 Uiso 1 1 calc R U
C11 C 0.6459(3) 0.52693(11) 0.78692(10) 0.0308(4) Uani 1 1 d . .
C12 C 0.4766(3) 0.51132(11) 0.75510(10) 0.0295(4) Uani 1 1 d . .
C13 C 0.0832(3) 0.43708(13) 0.52044(11) 0.0352(5) Uani 1 1 d . .
H13A H 0.0382 0.3984 0.5522 0.042 Uiso 1 1 calc R U
H13B H -0.0018 0.4807 0.5238 0.042 Uiso 1 1 calc R U
C14 C 0.0791(3) 0.40663(14) 0.44921(12) 0.0418(5) Uani 1 1 d . .
H14A H -0.0417 0.3804 0.4421 0.050 Uiso 1 1 calc R U
H14B H 0.0838 0.4490 0.4172 0.050 Uiso 1 1 calc R U
C15 C 0.2381(3) 0.35350(11) 0.43287(11) 0.0319(4) Uani 1 1 d . .
C16 C 0.3981(3) 0.34794(10) 0.47402(10) 0.0285(4) Uani 1 1 d . .
C17 C 0.5405(3) 0.29942(11) 0.45293(12) 0.0355(5) Uani 1 1 d . .
H17 H 0.6504 0.2946 0.4798 0.043 Uiso 1 1 calc R U
C18 C 0.5258(4) 0.25831(13) 0.39408(13) 0.0442(5) Uani 1 1 d . .
H18 H 0.6260 0.2266 0.3805 0.053 Uiso 1 1 calc R U
C19 C 0.3648(4) 0.26331(12) 0.35481(12) 0.0411(5) Uani 1 1 d . .
C20 C 0.2227(3) 0.31122(12) 0.37429(12) 0.0385(5) Uani 1 1 d . .
H20 H 0.1130 0.3154 0.3473 0.046 Uiso 1 1 calc R U
C21 C 0.7038(3) 0.48362(12) 0.84043(10) 0.0315(4) Uani 1 1 d . .
C22 C 0.4301(3) 0.41365(12) 0.83541(10) 0.0308(4) Uani 1 1 d . .
C23 C 0.3642(3) 0.45438(11) 0.77939(10) 0.0308(4) Uani 1 1 d . .
H23 H 0.2467 0.4431 0.7590 0.037 Uiso 1 1 calc R U
C24 C 0.5670(3) 0.58418(12) 0.57739(11) 0.0366(5) Uani 1 1 d . .
H24A H 0.4826 0.6274 0.5777 0.055 Uiso 1 1 calc R U
H24B H 0.6929 0.5998 0.5916 0.055 Uiso 1 1 calc R U
H24C H 0.5731 0.5634 0.5317 0.055 Uiso 1 1 calc R U
C25 C 0.4053(4) 0.31294(15) 0.91837(13) 0.0492(6) Uani 1 1 d . .
H25A H 0.4842 0.3447 0.9478 0.059 Uiso 1 1 calc R U
H25B H 0.4866 0.2742 0.8979 0.059 Uiso 1 1 calc R U
C26 C 0.2526(4) 0.27631(15) 0.95963(13) 0.0512(6) Uani 1 1 d . .
H26A H 0.3113 0.2439 0.9942 0.061 Uiso 1 1 calc R U
H26B H 0.1800 0.3154 0.9834 0.061 Uiso 1 1 calc R U
C27 C 0.0457(4) 0.27769(16) 0.86942(16) 0.0575(7) Uani 1 1 d . .
H27A H -0.0330 0.3166 0.8909 0.069 Uiso 1 1 calc R U
H27B H -0.0373 0.2461 0.8413 0.069 Uiso 1 1 calc R U
C28 C 0.1903(4) 0.31475(15) 0.82479(13) 0.0528(6) Uani 1 1 d . .
H28A H 0.2603 0.2762 0.7993 0.063 Uiso 1 1 calc R U
H28B H 0.1266 0.3478 0.7920 0.063 Uiso 1 1 calc R U
C29 C 0.8892(3) 0.49750(14) 0.87501(12) 0.0431(5) Uani 1 1 d . .
H29A H 0.8995 0.4652 0.9147 0.065 Uiso 1 1 calc R U
H29B H 0.8964 0.5499 0.8891 0.065 Uiso 1 1 calc R U
H29C H 0.9921 0.4865 0.8437 0.065 Uiso 1 1 calc R U
C30 C 0.1830(5) 0.21070(14) 0.26606(13) 0.0535(7) Uani 1 1 d . .
H30A H 0.0892 0.1937 0.2988 0.080 Uiso 1 1 calc R U
H30B H 0.1943 0.1739 0.2297 0.080 Uiso 1 1 calc R U
H30C H 0.1439 0.2588 0.2471 0.080 Uiso 1 1 calc R U

loop_
_atom_site_aniso_label
_atom_site_aniso_U_11
_atom_site_aniso_U_22
_atom_site_aniso_U_33
_atom_site_aniso_U_23
_atom_site_aniso_U_13
_atom_site_aniso_U_12
O1 0.0424(8) 0.0308(7) 0.0439(8) -0.0016(6) -0.0069(7) -0.0074(6)
O2 0.0587(11) 0.0394(9) 0.0609(11) 0.0101(7) 0.0103(9) -0.0030(8)
O3 0.0680(12) 0.0546(10) 0.0533(11) -0.0228(8) -0.0114(9) 0.0051(9)
N1 0.0356(9) 0.0357(9) 0.0275(8) -0.0072(6) 0.0002(7) 0.0046(7)
N2 0.0427(10) 0.0373(9) 0.0340(9) 0.0016(7) 0.0010(8) -0.0042(8)
C1 0.0297(10) 0.0303(10) 0.0367(11) -0.0032(8) -0.0007(8) -0.0018(8)
C2 0.0230(9) 0.0300(9) 0.0292(9) 0.0029(8) -0.0004(7) -0.0024(7)
C3 0.0225(9) 0.0317(9) 0.0344(10) 0.0028(8) 0.0013(7) -0.0006(8)
C4 0.0211(9) 0.0313(10) 0.0316(9) 0.0048(7) -0.0009(7) -0.0001(7)
C5 0.0204(9) 0.0291(9) 0.0307(9) 0.0052(7) 0.0009(7) -0.0014(7)
C6 0.0212(9) 0.0344(9) 0.0314(9) 0.0015(7) -0.0022(7) 0.0014(8)
C7 0.0235(9) 0.0340(9) 0.0312(9) 0.0031(7) -0.0023(8) 0.0012(8)
C8 0.0277(10) 0.0413(11) 0.0468(12) -0.0047(9) -0.0016(9) 0.0046(8)
C9 0.0383(12) 0.0412(12) 0.0486(12) -0.0088(10) -0.0050(10) 0.0112(10)
C10 0.0324(10) 0.0418(11) 0.0395(11) -0.0057(9) -0.0006(8) -0.0069(9)
C11 0.0268(9) 0.0356(10) 0.0301(9) -0.0091(8) 0.0027(7) -0.0004(8)
C12 0.0276(10) 0.0338(10) 0.0271(9) -0.0060(8) 0.0034(8) 0.0012(8)
C13 0.0201(9) 0.0437(11) 0.0419(11) -0.0021(9) -0.0025(8) 0.0022(8)
C14 0.0282(11) 0.0513(13) 0.0458(12) -0.0069(10) -0.0115(9) 0.0060(10)
C15 0.0279(10) 0.0321(10) 0.0356(10) 0.0034(8) -0.0025(8) -0.0026(8)
C16 0.0257(9) 0.0265(9) 0.0334(10) 0.0055(7) -0.0014(8) -0.0039(7)
C17 0.0330(10) 0.0300(10) 0.0435(11) 0.0000(9) -0.0074(9) 0.0028(8)
C18 0.0458(13) 0.0352(11) 0.0515(13) -0.0061(10) -0.0042(11) 0.0084(10)
C19 0.0513(13) 0.0326(10) 0.0394(11) -0.0045(8) -0.0042(10) -0.0022(10)
C20 0.0372(11) 0.0386(11) 0.0395(11) 0.0019(9) -0.0084(9) -0.0043(9)
C21 0.0292(10) 0.0373(10) 0.0279(9) -0.0114(8) 0.0003(8) 0.0039(8)
C22 0.0322(10) 0.0326(10) 0.0276(9) -0.0065(8) 0.0043(7) 0.0021(8)
C23 0.0262(9) 0.0355(10) 0.0306(9) -0.0038(7) 0.0014(8) -0.0021(8)
C24 0.0371(11) 0.0353(10) 0.0375(11) 0.0088(9) -0.0015(8) -0.0070(9)
C25 0.0507(14) 0.0529(14) 0.0439(13) 0.0110(10) 0.0032(11) -0.0002(12)
C26 0.0591(16) 0.0519(14) 0.0425(13) 0.0103(10) 0.0084(11) 0.0020(12)
C27 0.0564(16) 0.0501(14) 0.0659(17) 0.0136(13) -0.0039(14) -0.0161(12)
C28 0.0647(17) 0.0477(13) 0.0459(13) 0.0031(10) -0.0049(12) -0.0206(13)
C29 0.0359(12) 0.0555(13) 0.0378(11) -0.0088(9) -0.0084(10) 0.0017(10)
C30 0.0766(18) 0.0397(12) 0.0443(13) -0.0037(10) -0.0149(12) -0.0140(12)

loop_
_atom_type_symbol
_atom_type_description
_atom_type_scat_dispersion_real
_atom_type_scat_dispersion_imag
_atom_type_scat_source
C C 0.0181 0.0091 'International Tables Vol C Tables 4.2.6.8 and 6.1.1.4'
H H 0.0000 0.0000 'International Tables Vol C Tables 4.2.6.8 and 6.1.1.4'
N N 0.0311 0.0180 'International Tables Vol C Tables 4.2.6.8 and 6.1.1.4'
O O 0.0492 0.0322 'International Tables Vol C Tables 4.2.6.8 and 6.1.1.4'

loop_
_geom_angle_atom_site_label_1
_geom_angle_atom_site_label_2
_geom_angle_atom_site_label_3
_geom_angle
C10 O1 C1 109.81(15)
C26 O2 C27 110.25(19)
C19 O3 C30 117.3(2)
C22 N1 C21 119.30(18)
C22 N2 C25 118.4(2)
C22 N2 C28 120.00(19)
C25 N2 C28 111.19(19)
O1 C1 C12 102.22(16)
O1 C1 C9 108.25(16)
C12 C1 C9 116.38(18)
O1 C1 C2 113.15(16)
C12 C1 C2 113.26(15)
C9 C1 C2 103.82(17)
C7 C2 C24 110.04(16)
C7 C2 C3 107.80(15)
C24 C2 C3 113.16(16)
C7 C2 C1 117.27(16)
C24 C2 C1 107.98(16)
C3 C2 C1 100.39(15)
C4 C3 C8 119.47(17)
C4 C3 C2 113.01(16)
C8 C3 C2 104.12(16)
C3 C4 C13 112.62(16)
C3 C4 C5 108.40(15)
C13 C4 C5 109.74(16)
C16 C5 C6 114.25(16)
C16 C5 C4 111.62(16)
C6 C5 C4 110.94(16)
C7 C6 C5 112.98(16)
C2 C7 C6 112.16(16)
C3 C8 C9 103.75(17)
C8 C9 C1 107.67(17)
O1 C10 C11 104.10(16)
C21 C11 C12 119.74(19)
C21 C11 C10 131.64(19)
C12 C11 C10 108.61(18)
C23 C12 C11 119.5(2)
C23 C12 C1 131.54(19)
C11 C12 C1 108.95(18)
C14 C13 C4 110.15(18)
C15 C14 C13 114.32(18)
C20 C15 C16 120.69(19)
C20 C15 C14 117.53(18)
C16 C15 C14 121.75(19)
C17 C16 C15 117.23(19)
C17 C16 C5 121.77(18)
C15 C16 C5 120.98(18)
C18 C17 C16 121.9(2)
C17 C18 C19 120.1(2)
O3 C19 C20 124.5(2)
O3 C19 C18 116.4(2)
C20 C19 C18 119.2(2)
C19 C20 C15 120.9(2)
N1 C21 C11 121.50(19)
N1 C21 C29 117.23(19)
C11 C21 C29 121.3(2)
N1 C22 N2 116.41(19)
N1 C22 C23 122.26(19)
N2 C22 C23 121.30(19)
C12 C23 C22 117.62(19)
N2 C25 C26 109.6(2)
O2 C26 C25 112.9(2)
O2 C27 C28 112.4(2)
N2 C28 C27 110.2(2)

loop_
_geom_bond_atom_site_label_1
_geom_bond_atom_site_label_2
_geom_bond_distance
O1 C10 1.433(3)
O1 C1 1.451(2)
O2 C26 1.409(4)
O2 C27 1.415(3)
O3 C19 1.368(3)
O3 C30 1.418(4)
N1 C22 1.343(3)
N1 C21 1.344(3)
N2 C22 1.393(3)
N2 C25 1.458(3)
N2 C28 1.458(3)
C1 C12 1.509(3)
C1 C9 1.550(3)
C1 C2 1.569(3)
C2 C7 1.535(3)
C2 C24 1.535(3)
C2 C3 1.543(3)
C3 C4 1.520(3)
C3 C8 1.529(3)
C4 C13 1.527(3)
C4 C5 1.542(3)
C5 C16 1.517(3)
C5 C6 1.538(3)
C6 C7 1.537(3)
C8 C9 1.533(3)
C10 C11 1.497(3)
C11 C21 1.377(3)
C11 C12 1.389(3)
C12 C23 1.383(3)
C13 C14 1.514(3)
C14 C15 1.514(3)
C15 C20 1.391(3)
C15 C16 1.405(3)
C16 C17 1.399(3)
C17 C18 1.384(3)
C18 C19 1.388(4)
C19 C20 1.382(3)
C21 C29 1.508(3)
C22 C23 1.409(3)
C25 C26 1.510(4)
C27 C28 1.511(4)
